data_7709393
loop_
_publ_author_name
'Zhao, Shu-Man'
'Qiu, Zhao-Feng'
'Xu, Zou-Hong'
'huang, ziqing'
'Zhao, Yue'
'Sun, Wei-Yin'

_publ_section_title
;
 Fluorescent Zn(II) frameworks with multicarboxylate and pyridyl N-donor
 ligands for sensing specific anions and organic molecules
;
_journal_name_full 'Dalton Transactions'
_journal_paper_doi 10.1039/D1DT04052A
_journal_year 2022
_chemical_formula_moiety 'C37 H26 N4 O6 Zn, H2 O1'
_chemical_formula_sum 'C37 H28 N4 O7 Zn'
_chemical_formula_weight 706.00
_space_group_crystal_system triclinic
_space_group_IT_number 2
_space_group_name_Hall '-P 1'
_space_group_name_H-M_alt 'P -1'
_atom_sites_solution_hydrogens mixed
_atom_sites_solution_primary iterative
_audit_creation_date 2022-01-27
_audit_creation_method
;
Olex2 1.5
(compiled 2021.12.09 svn.r5202d8cf for OlexSys, GUI svn.r6439)
;
_audit_update_record
;
2022-01-27 deposited with the CCDC.	2022-01-29 downloaded from the CCDC.
;
_cell_angle_alpha 90.250(4)
_cell_angle_beta 111.679(4)
_cell_angle_gamma 112.028(4)
_cell_formula_units_Z 2
_cell_length_a 11.3152(13)
_cell_length_b 12.5444(14)
_cell_length_c 13.8181(15)
_cell_measurement_reflns_used 8463
_cell_measurement_temperature 296(2)
_cell_measurement_theta_max 27.55
_cell_measurement_theta_min 2.19
_cell_volume 1666.2(3)
_computing_cell_refinement
;
SAINT V8.40B (Bruker, 2019)
;
_computing_data_collection 'Bruker BIS V6.2.1'
_computing_data_reduction
;
SAINT V8.40B (Bruker, 2019)
;
_computing_molecular_graphics 'Olex2 1.5 (Dolomanov et al., 2009)'
_computing_publication_material 'Olex2 1.5 (Dolomanov et al., 2009)'
_computing_structure_refinement 'SHELXL 2018/3 (Sheldrick, 2015)'
_computing_structure_solution 'olex2.solve 1.5 (Bourhis et al., 2015)'
_diffrn_ambient_temperature 296(2)
_diffrn_detector CPAD
_diffrn_detector_area_resol_mean 7.41
_diffrn_detector_type 'Bruker PHOTON 100'
_diffrn_measured_fraction_theta_full 0.986
_diffrn_measured_fraction_theta_max 0.977
_diffrn_measurement_device 'four-circle diffractometer'
_diffrn_measurement_device_type 'Bruker D8 VENTURE TXS PHOTON 100'
_diffrn_measurement_method '\w and \f shutterless scans'
_diffrn_measurement_specimen_support 'nylon loop'
_diffrn_radiation_monochromator 'Helios Multi-layer Optic'
_diffrn_radiation_probe x-ray
_diffrn_radiation_type MoK\a
_diffrn_radiation_wavelength 0.71073
_diffrn_reflns_av_R_equivalents 0.0581
_diffrn_reflns_av_unetI/netI 0.0791
_diffrn_reflns_Laue_measured_fraction_full 0.986
_diffrn_reflns_Laue_measured_fraction_max 0.977
_diffrn_reflns_limit_h_max 14
_diffrn_reflns_limit_h_min -14
_diffrn_reflns_limit_k_max 16
_diffrn_reflns_limit_k_min -12
_diffrn_reflns_limit_l_max 17
_diffrn_reflns_limit_l_min -17
_diffrn_reflns_number 14728
_diffrn_reflns_point_group_measured_fraction_full 0.986
_diffrn_reflns_point_group_measured_fraction_max 0.977
_diffrn_reflns_theta_full 25.242
_diffrn_reflns_theta_max 27.553
_diffrn_reflns_theta_min 2.119
_diffrn_source TXS
_diffrn_source_type 'Rotaing Anode'
_exptl_absorpt_coefficient_mu 0.793
_exptl_absorpt_correction_type none
_exptl_crystal_colour colorless
_exptl_crystal_density_diffrn 1.407
_exptl_crystal_description block
_exptl_crystal_F_000 728
_exptl_crystal_size_max 0.13
_exptl_crystal_size_mid 0.12
_exptl_crystal_size_min 0.1
_refine_diff_density_max 0.891
_refine_diff_density_min -0.490
_refine_diff_density_rms 0.086
_refine_ls_extinction_method none
_refine_ls_goodness_of_fit_ref 1.119
_refine_ls_hydrogen_treatment constr
_refine_ls_matrix_type full
_refine_ls_number_parameters 480
_refine_ls_number_reflns 7531
_refine_ls_number_restraints 19
_refine_ls_restrained_S_all 1.121
_refine_ls_R_factor_all 0.0791
_refine_ls_R_factor_gt 0.0657
_refine_ls_shift/su_max 0.001
_refine_ls_shift/su_mean 0.000
_refine_ls_structure_factor_coef Fsqd
_refine_ls_weighting_details 'w=1/[\s^2^(Fo^2^)+(0.0603P)^2^+2.1155P] where P=(Fo^2^+2Fc^2^)/3'
_refine_ls_weighting_scheme calc
_refine_ls_wR_factor_gt 0.1703
_refine_ls_wR_factor_ref 0.1782
_reflns_Friedel_coverage 0.000
_reflns_number_gt 6170
_reflns_number_total 7531
_reflns_threshold_expression 'I > 2\s(I)'
_cod_data_source_file d1dt04052a2.cif
_cod_data_source_block 3
_cod_depositor_comments
;
The following automatic conversions were performed:

data item '_diffrn_radiation_probe' value 'X-ray' was changed to
'x-ray' in accordance with the
/home/data/users/saulius/crontab/automatic-downloads/rss-feeds/RSC/lib/dictionaries/cif_core.dic
dictionary named 'cif_core.dic' version 2.4.2 last updated on
2011-04-26.

Automatic conversion script
Id: cif_fix_values 7556 2019-12-06 15:28:31Z antanas 
;
_cod_database_code 7709393
_shelx_shelxl_version_number 2018/3
_shelx_space_group_comment
;
The symmetry employed for this shelxl refinement is uniquely defined
by the following loop, which should always be used as a source of
symmetry information in preference to the above space-group names.
They are only intended as comments.
;
_shelx_estimated_absorpt_t_max 0.925
_shelx_estimated_absorpt_t_min 0.904
_olex2_refinement_description
;
1. Fixed Uiso
 At 1.2 times of:
  All C(H) groups, All N(H,H) groups
 At 1.5 times of:
  All O(H) groups, All O(H,H) groups
2. Restrained distances
 C28-N3'
 1.42 with sigma of 0.02
3. Uiso/Uaniso restraints and constraints
Uanis(N3') \\sim Ueq: with sigma of 0.005 and sigma for terminal atoms of 0.01
Uanis(O1W) \\sim Ueq, Uanis(O1W') \\sim Ueq: with sigma of 0.005 and sigma for
terminal atoms of 0.01
4. Others
 Sof(O1W')=Sof(H1WC)=Sof(H1WD)=1-FVAR(1)
 Sof(O1W)=Sof(H1WA)=Sof(H1WB)=FVAR(1)
 Fixed Sof: N3(0.43) H3A(0.43) H3B(0.43) N3'(0.07) H3'A(0.07) H3'B(0.07)
 N5(0.25) H5A(0.25) H5B(0.25) N6(0.25) H6A(0.25) H6B(0.25) H27(0.57) H28(0.93)
 H34(0.75) H37(0.75)
5.a Riding coordinates:
 N3(H3A,H3B), N5(H5A,H5B), N6(H6A,H6B), C34(H34), C37(H37), O1W(H1WA,H1WB),
 O1W'(H1WC,H1WD)
5.b Aromatic/amide H refined with riding coordinates:
 C3(H3C), C4(H4), C5(H5), C7(H7), C10(H10), C11(H11), C13(H13), C14(H14),
 C15(H15), C17(H17), C19(H19), C20(H20), C23(H23), C24(H24), C25(H25), C26(H26),
  C27(H27), C28(H28), C32(H32), C33(H33), C35(H35), C36(H36)
5.c X=CH2 refined with riding coordinates:
 N3'(H3'A,H3'B)
5.d Idealised tetrahedral OH refined as rotating group:
 O3(H3)
;
_platon_squeeze_void_probe_radius 1.20
_olex2_submission_special_instructions 'No special instructions were received'

loop_
_space_group_symop_operation_xyz
'x, y, z'
'-x, -y, -z'

loop_
_atom_site_label
_atom_site_type_symbol
_atom_site_fract_x
_atom_site_fract_y
_atom_site_fract_z
_atom_site_U_iso_or_equiv
_atom_site_adp_type
_atom_site_occupancy
_atom_site_site_symmetry_order
_atom_site_calc_flag
_atom_site_refinement_flags_posn
_atom_site_refinement_flags_adp
_atom_site_refinement_flags_occupancy
_atom_site_disorder_assembly
_atom_site_disorder_group
Zn1 Zn 0.70139(4) 0.84845(4) 0.56075(3) 0.03230(14) Uani 1 1 d . . . . .
O1 O -0.2886(3) 0.6660(3) -0.3773(2) 0.0543(8) Uani 1 1 d . . . . .
O2 O -0.1151(3) 0.8345(2) -0.35017(18) 0.0350(6) Uani 1 1 d . . . . .
O3 O 0.0716(4) 0.0457(2) -0.2602(2) 0.0507(7) Uani 1 1 d . . . . .
H3 H 0.027424 -0.026574 -0.280749 0.076 Uiso 1 1 calc R U . . .
O4 O 0.0531(3) 0.0022(3) -0.1089(2) 0.0508(7) Uani 1 1 d . . . . .
O5 O 0.6593(4) 0.7720(3) 0.4157(2) 0.0589(9) Uani 1 1 d . . . . .
O6 O 0.4929(4) 0.8131(4) 0.4230(2) 0.0722(11) Uani 1 1 d . . . . .
N1 N 0.2086(4) 0.5529(3) -0.0561(2) 0.0467(9) Uani 1 1 d . . . . .
N2 N 0.7850(3) 1.0245(3) 0.5485(2) 0.0335(6) Uani 1 1 d . . . . .
N3 N 1.1914(9) 1.3947(7) 0.5632(8) 0.056(2) Uani 0.43 1 d . . P A 1
H3A H 1.168614 1.327381 0.582168 0.067 Uiso 0.43 1 d R U P A 1
H3B H 1.273174 1.434231 0.567998 0.067 Uiso 0.43 1 d R U P A 1
N3' N 0.733(3) 1.407(4) 0.498(4) 0.048(11) Uani 0.07 1 d D U P B 2
H3'A H 0.698791 1.341828 0.520264 0.057 Uiso 0.07 1 calc R U P B 2
H3'B H 0.685647 1.451611 0.480303 0.057 Uiso 0.07 1 calc R U P B 2
N4 N 0.6308(3) 0.8648(3) 0.6735(2) 0.0373(7) Uani 1 1 d . . . . .
N5 N 0.5941(16) 0.8273(13) 1.0234(11) 0.050(4) Uani 0.25 1 d . . P C 1
H5A H 0.598801 0.794138 1.078258 0.060 Uiso 0.25 1 d R U P C 1
H5B H 0.607781 0.799588 0.973398 0.060 Uiso 0.25 1 d R U P C 1
N6 N 0.3674(18) 1.0320(16) 0.7911(11) 0.061(4) Uani 0.25 1 d . . P D 2
H6A H 0.304352 1.058867 0.777078 0.074 Uiso 0.25 1 d R U P D 2
H6B H 0.381362 1.005447 0.740728 0.074 Uiso 0.25 1 d R U P D 2
C1 C -0.1617(4) 0.7287(3) -0.3351(3) 0.0363(8) Uani 1 1 d . . . . .
C2 C -0.0620(4) 0.6835(3) -0.2653(3) 0.0334(7) Uani 1 1 d . . . . .
C3 C 0.1666(4) 0.7130(3) -0.1385(3) 0.0418(9) Uani 1 1 d . . . . .
H3C H 0.261102 0.763724 -0.098838 0.050 Uiso 1 1 calc R U . . .
C4 C -0.1087(4) 0.5660(3) -0.2563(3) 0.0399(8) Uani 1 1 d . . . . .
H4 H -0.203016 0.515344 -0.296724 0.048 Uiso 1 1 calc R U . . .
C5 C 0.0769(4) 0.7554(3) -0.2060(3) 0.0388(8) Uani 1 1 d . . . . .
H5 H 0.110588 0.835552 -0.212321 0.047 Uiso 1 1 calc R U . . .
C6 C 0.1190(4) 0.5965(3) -0.1285(3) 0.0398(9) Uani 1 1 d . . . . .
C7 C -0.0199(4) 0.5224(3) -0.1894(3) 0.0431(9) Uani 1 1 d . . . . .
H7 H -0.052867 0.441773 -0.184591 0.052 Uiso 1 1 calc R U . . .
C8 C 0.0790(4) 0.0725(4) -0.1644(3) 0.0416(9) Uani 1 1 d . . . . .
C9 C 0.1205(4) 0.2000(3) -0.1347(3) 0.0416(9) Uani 1 1 d . . . . .
C10 C 0.1537(4) 0.2782(4) -0.2005(3) 0.0445(9) Uani 1 1 d . . . . .
H10 H 0.155515 0.251822 -0.264283 0.053 Uiso 1 1 calc R U . . .
C11 C 0.1523(5) 0.3556(4) -0.0130(3) 0.0500(11) Uani 1 1 d . . . . .
H11 H 0.153592 0.382544 0.051890 0.060 Uiso 1 1 calc R U . . .
C12 C 0.1822(5) 0.4326(3) -0.0797(3) 0.0453(10) Uani 1 1 d . . . . .
C13 C 0.1845(5) 0.3949(4) -0.1735(3) 0.0486(10) Uani 1 1 d . . . . .
H13 H 0.206939 0.448706 -0.218723 0.058 Uiso 1 1 calc R U . . .
C14 C 0.1202(5) 0.2383(4) -0.0406(3) 0.0482(10) Uani 1 1 d . . . . .
H14 H 0.098180 0.184698 0.004845 0.058 Uiso 1 1 calc R U . . .
C15 C 0.2547(4) 0.6828(3) 0.0979(3) 0.0399(8) Uani 1 1 d . . . . .
H15 H 0.173563 0.695757 0.059931 0.048 Uiso 1 1 calc R U . . .
C16 C 0.2922(4) 0.6115(3) 0.0491(3) 0.0396(9) Uani 1 1 d . . . . .
C17 C 0.3363(4) 0.7349(3) 0.2024(3) 0.0400(8) Uani 1 1 d . . . . .
H17 H 0.310096 0.783409 0.235642 0.048 Uiso 1 1 calc R U . . .
C18 C 0.4550(4) 0.7177(3) 0.2590(3) 0.0389(8) Uani 1 1 d . . . . .
C19 C 0.4118(5) 0.5951(4) 0.1051(3) 0.0512(11) Uani 1 1 d . . . . .
H19 H 0.438426 0.547272 0.071618 0.061 Uiso 1 1 calc R U . . .
C20 C 0.4929(5) 0.6473(4) 0.2090(3) 0.0513(11) Uani 1 1 d . . . . .
H20 H 0.574810 0.635234 0.246619 0.062 Uiso 1 1 calc R U . . .
C21 C 0.5399(5) 0.7711(3) 0.3731(3) 0.0460(10) Uani 1 1 d . . . . .
C22 C 0.8967(4) 1.2600(3) 0.5273(3) 0.0354(8) Uani 1 1 d . . . . .
C23 C 0.7619(4) 1.1062(3) 0.5926(3) 0.0410(9) Uani 1 1 d . . . . .
H23 H 0.706112 1.082665 0.632271 0.049 Uiso 1 1 calc R U . . .
C24 C 0.9203(5) 1.1745(4) 0.4815(3) 0.0471(10) Uani 1 1 d . . . . .
H24 H 0.976238 1.195493 0.441921 0.057 Uiso 1 1 calc R U . . .
C25 C 0.8143(4) 1.2216(4) 0.5836(3) 0.0416(9) Uani 1 1 d . . . . .
H25 H 0.794017 1.275442 0.616169 0.050 Uiso 1 1 calc R U . . .
C26 C 0.8630(5) 1.0602(4) 0.4935(3) 0.0452(9) Uani 1 1 d . . . . .
H26 H 0.880014 1.004026 0.460817 0.054 Uiso 1 1 calc R U . . .
C27 C 1.0879(4) 1.4407(4) 0.5246(3) 0.0430(9) Uani 1 1 d . . . . .
H27 H 1.148499 1.401486 0.541496 0.052 Uiso 0.57 1 calc R U P A 2
C28 C 0.8640(4) 1.4422(4) 0.4891(3) 0.0430(9) Uani 1 1 d D . . . .
H28 H 0.770543 1.402619 0.481901 0.052 Uiso 0.93 1 calc R U P B 1
C29 C 0.9512(4) 1.3829(3) 0.5131(3) 0.0372(8) Uani 1 1 d . . . . .
C30 C 0.5602(4) 0.9262(4) 0.8335(3) 0.0398(8) Uani 1 1 d . . . . .
C31 C 0.5269(4) 0.9625(4) 0.9180(3) 0.0424(9) Uani 1 1 d . . . . .
C32 C 0.6894(4) 0.9255(4) 0.8556(3) 0.0438(9) Uani 1 1 d . . . . .
H32 H 0.757022 0.946713 0.926275 0.053 Uiso 1 1 calc R U . . .
C33 C 0.5057(5) 0.8658(5) 0.6525(3) 0.0590(13) Uani 1 1 d . . . . .
H33 H 0.439913 0.844811 0.581206 0.071 Uiso 1 1 calc R U . . .
C34 C 0.4581(5) 1.0364(5) 0.9043(3) 0.0540(11) Uani 1 1 d . . . . .
H34 H 0.428486 1.059919 0.839116 0.065 Uiso 0.75 1 d R U P D 1
C35 C 0.7201(4) 0.8941(4) 0.7755(3) 0.0443(9) Uani 1 1 d . . . . .
H35 H 0.809074 0.893102 0.792994 0.053 Uiso 1 1 calc R U . . .
C36 C 0.4677(5) 0.8955(5) 0.7288(3) 0.0634(15) Uani 1 1 d . . . . .
H36 H 0.377690 0.894976 0.709579 0.076 Uiso 1 1 calc R U . . .
C37 C 0.5678(5) 0.9253(5) 1.0156(3) 0.0532(12) Uani 1 1 d . . . . .
H37 H 0.611365 0.873943 1.025909 0.064 Uiso 0.75 1 d R U P C 2
O1W O 0.4473(18) 0.5287(14) 0.6087(18) 0.213(8) Uani 0.590(17) 1 d . U P E 2
H1WA H 0.351371 0.512608 0.567416 0.319 Uiso 0.590(17) 1 d R U P E 2
H1WB H 0.469371 0.468199 0.587206 0.319 Uiso 0.590(17) 1 d R U P E 2
O1W' O 0.4292(12) 0.5480(11) 0.5162(13) 0.100(6) Uani 0.410(17) 1 d . U P E 1
H1WC H 0.341873 0.543800 0.465212 0.150 Uiso 0.410(17) 1 d R U P E 1
H1WD H 0.455143 0.492950 0.490252 0.150 Uiso 0.410(17) 1 d R U P E 1

loop_
_atom_site_aniso_label
_atom_site_aniso_U_11
_atom_site_aniso_U_22
_atom_site_aniso_U_33
_atom_site_aniso_U_23
_atom_site_aniso_U_13
_atom_site_aniso_U_12
Zn1 0.0351(2) 0.0389(2) 0.0241(2) 0.00539(15) 0.01039(16) 0.01761(19)
O1 0.0367(16) 0.0534(18) 0.0585(18) 0.0111(14) 0.0069(13) 0.0153(14)
O2 0.0412(14) 0.0361(13) 0.0273(11) 0.0038(10) 0.0103(10) 0.0187(12)
O3 0.066(2) 0.0364(15) 0.0438(15) -0.0015(12) 0.0166(14) 0.0194(15)
O4 0.0584(19) 0.0446(16) 0.0414(15) 0.0041(13) 0.0102(13) 0.0222(15)
O5 0.074(2) 0.0587(19) 0.0306(13) -0.0062(13) -0.0051(14) 0.0392(18)
O6 0.052(2) 0.108(3) 0.0379(16) -0.0197(17) 0.0190(14) 0.012(2)
N1 0.062(2) 0.0343(17) 0.0315(15) -0.0034(13) -0.0016(15) 0.0268(17)
N2 0.0381(16) 0.0381(16) 0.0290(13) 0.0072(12) 0.0133(12) 0.0207(14)
N3 0.041(5) 0.042(4) 0.088(7) 0.025(4) 0.024(4) 0.022(4)
N3' 0.046(14) 0.050(14) 0.048(14) 0.006(9) 0.022(10) 0.018(10)
N4 0.0350(16) 0.0494(19) 0.0280(14) 0.0110(13) 0.0134(12) 0.0168(15)
N5 0.081(11) 0.067(9) 0.053(8) 0.039(7) 0.049(8) 0.059(9)
N6 0.074(11) 0.093(13) 0.043(8) 0.022(8) 0.023(7) 0.060(10)
C1 0.040(2) 0.040(2) 0.0293(16) 0.0022(14) 0.0112(14) 0.0192(17)
C2 0.0387(19) 0.0341(18) 0.0273(15) 0.0041(13) 0.0110(14) 0.0169(16)
C3 0.039(2) 0.0319(19) 0.0385(19) 0.0015(15) 0.0018(16) 0.0113(16)
C4 0.038(2) 0.0334(19) 0.0389(19) 0.0008(15) 0.0093(15) 0.0101(16)
C5 0.044(2) 0.0283(17) 0.0384(18) 0.0056(14) 0.0092(16) 0.0154(16)
C6 0.050(2) 0.0346(19) 0.0288(16) 0.0000(14) 0.0066(15) 0.0206(18)
C7 0.051(2) 0.0285(18) 0.042(2) 0.0042(15) 0.0113(17) 0.0148(17)
C8 0.041(2) 0.041(2) 0.0347(18) -0.0013(16) 0.0023(15) 0.0202(18)
C9 0.042(2) 0.038(2) 0.0340(18) -0.0006(15) 0.0011(15) 0.0194(17)
C10 0.051(2) 0.040(2) 0.0362(18) -0.0033(16) 0.0067(17) 0.0216(19)
C11 0.070(3) 0.044(2) 0.0328(18) 0.0009(16) 0.0080(18) 0.032(2)
C12 0.055(2) 0.037(2) 0.0329(18) -0.0031(15) -0.0001(16) 0.0251(19)
C13 0.062(3) 0.041(2) 0.0374(19) 0.0026(16) 0.0102(18) 0.024(2)
C14 0.061(3) 0.040(2) 0.0384(19) 0.0057(16) 0.0076(18) 0.026(2)
C15 0.042(2) 0.041(2) 0.0343(18) 0.0042(15) 0.0102(15) 0.0197(18)
C16 0.048(2) 0.0362(19) 0.0274(16) 0.0002(14) 0.0063(15) 0.0185(17)
C17 0.045(2) 0.040(2) 0.0340(18) 0.0010(15) 0.0182(16) 0.0148(18)
C18 0.042(2) 0.0362(19) 0.0288(16) 0.0006(14) 0.0096(15) 0.0107(17)
C19 0.057(3) 0.056(3) 0.039(2) -0.0071(18) 0.0066(18) 0.033(2)
C20 0.051(2) 0.057(3) 0.038(2) -0.0021(18) 0.0034(18) 0.029(2)
C21 0.056(3) 0.036(2) 0.0300(18) 0.0023(15) 0.0138(18) 0.0059(19)
C22 0.0336(19) 0.0387(19) 0.0329(17) 0.0073(14) 0.0100(14) 0.0168(16)
C23 0.048(2) 0.042(2) 0.045(2) 0.0100(16) 0.0275(18) 0.0224(19)
C24 0.062(3) 0.045(2) 0.053(2) 0.0124(18) 0.040(2) 0.025(2)
C25 0.047(2) 0.042(2) 0.048(2) 0.0085(17) 0.0251(18) 0.0235(19)
C26 0.059(3) 0.044(2) 0.048(2) 0.0091(17) 0.031(2) 0.027(2)
C27 0.043(2) 0.043(2) 0.049(2) 0.0129(17) 0.0202(18) 0.0229(19)
C28 0.037(2) 0.043(2) 0.048(2) 0.0119(17) 0.0191(17) 0.0140(18)
C29 0.039(2) 0.0380(19) 0.0342(17) 0.0085(15) 0.0148(15) 0.0155(17)
C30 0.040(2) 0.055(2) 0.0330(17) 0.0172(16) 0.0210(15) 0.0214(19)
C31 0.041(2) 0.058(2) 0.0376(19) 0.0185(17) 0.0199(16) 0.0253(19)
C32 0.036(2) 0.068(3) 0.0297(17) 0.0088(17) 0.0117(15) 0.025(2)
C33 0.037(2) 0.105(4) 0.0296(18) 0.008(2) 0.0089(16) 0.028(3)
C34 0.065(3) 0.081(3) 0.038(2) 0.031(2) 0.026(2) 0.047(3)
C35 0.033(2) 0.067(3) 0.0334(18) 0.0091(18) 0.0117(15) 0.023(2)
C36 0.040(2) 0.124(5) 0.035(2) 0.013(2) 0.0129(17) 0.044(3)
C37 0.064(3) 0.085(3) 0.042(2) 0.029(2) 0.030(2) 0.054(3)
O1W 0.192(10) 0.204(11) 0.232(13) 0.069(8) 0.074(8) 0.081(8)
O1W' 0.076(7) 0.097(8) 0.113(9) -0.001(6) 0.033(6) 0.026(6)

loop_
_atom_type_symbol
_atom_type_description
_atom_type_scat_dispersion_real
_atom_type_scat_dispersion_imag
_atom_type_scat_source
C C 0.0033 0.0016 'International Tables Vol C Tables 4.2.6.8 and 6.1.1.4'
H H 0.0000 0.0000 'International Tables Vol C Tables 4.2.6.8 and 6.1.1.4'
N N 0.0061 0.0033 'International Tables Vol C Tables 4.2.6.8 and 6.1.1.4'
O O 0.0106 0.0060 'International Tables Vol C Tables 4.2.6.8 and 6.1.1.4'
Zn Zn 0.2839 1.4301 'International Tables Vol C Tables 4.2.6.8 and 6.1.1.4'

loop_
_geom_angle_atom_site_label_1
_geom_angle_atom_site_label_2
_geom_angle_atom_site_label_3
_geom_angle
_geom_angle_site_symmetry_1
_geom_angle_site_symmetry_3
_geom_angle_publ_flag
O2 Zn1 O1 56.89(10) 1_656 1_656 ?
O2 Zn1 O6 159.75(11) 1_656 . ?
O2 Zn1 N2 98.04(11) 1_656 . ?
O5 Zn1 O1 86.85(12) . 1_656 ?
O5 Zn1 O2 101.27(11) . 1_656 ?
O5 Zn1 O6 59.72(12) . . ?
O5 Zn1 N2 100.97(13) . . ?
O5 Zn1 N4 148.06(15) . . ?
O6 Zn1 O1 111.45(13) . 1_656 ?
N2 Zn1 O1 154.88(11) . 1_656 ?
N2 Zn1 O6 92.89(14) . . ?
N4 Zn1 O1 86.81(12) . 1_656 ?
N4 Zn1 O2 101.28(11) . 1_656 ?
N4 Zn1 O6 93.98(12) . . ?
N4 Zn1 N2 97.95(12) . . ?
C1 O1 Zn1 82.3(2) . 1_454 ?
C1 O2 Zn1 100.5(2) . 1_454 ?
C8 O3 H3 109.5 . . ?
C21 O5 Zn1 95.4(3) . . ?
C21 O6 Zn1 83.5(3) . . ?
C6 N1 C12 117.9(3) . . ?
C6 N1 C16 121.0(3) . . ?
C16 N1 C12 118.3(3) . . ?
C23 N2 Zn1 123.1(3) . . ?
C26 N2 Zn1 120.2(2) . . ?
C26 N2 C23 116.7(3) . . ?
H3A N3 H3B 121.8 . . ?
C27 N3 H3A 118.3 . . ?
C27 N3 H3B 119.9 . . ?
H3'A N3' H3'B 120.0 . . ?
C28 N3' H3'A 120.0 . . ?
C28 N3' H3'B 120.0 . . ?
C33 N4 Zn1 123.9(3) . . ?
C33 N4 C35 116.3(3) . . ?
C35 N4 Zn1 119.0(3) . . ?
H5A N5 H5B 120.0 . . ?
C37 N5 H5A 120.7 . . ?
C37 N5 H5B 119.3 . . ?
H6A N6 H6B 120.0 . . ?
C34 N6 H6A 120.1 . . ?
C34 N6 H6B 119.9 . . ?
O1 C1 O2 120.1(3) . . ?
O1 C1 C2 121.1(4) . . ?
O2 C1 C2 118.8(3) . . ?
C4 C2 C1 119.4(3) . . ?
C4 C2 C5 118.4(3) . . ?
C5 C2 C1 122.2(3) . . ?
C5 C3 H3C 120.1 . . ?
C5 C3 C6 119.9(4) . . ?
C6 C3 H3C 120.1 . . ?
C2 C4 H4 119.6 . . ?
C7 C4 C2 120.7(4) . . ?
C7 C4 H4 119.6 . . ?
C2 C5 H5 119.3 . . ?
C3 C5 C2 121.5(3) . . ?
C3 C5 H5 119.3 . . ?
C3 C6 N1 120.5(4) . . ?
C3 C6 C7 119.3(3) . . ?
C7 C6 N1 120.2(3) . . ?
C4 C7 C6 120.2(4) . . ?
C4 C7 H7 119.9 . . ?
C6 C7 H7 119.9 . . ?
O3 C8 C9 112.4(4) . . ?
O4 C8 O3 123.7(4) . . ?
O4 C8 C9 123.8(4) . . ?
C10 C9 C8 121.4(4) . . ?
C10 C9 C14 120.2(4) . . ?
C14 C9 C8 118.3(4) . . ?
C9 C10 H10 119.9 . . ?
C9 C10 C13 120.1(4) . . ?
C13 C10 H10 119.9 . . ?
C12 C11 H11 120.0 . . ?
C12 C11 C14 120.0(4) . . ?
C14 C11 H11 120.0 . . ?
C11 C12 N1 121.3(4) . . ?
C11 C12 C13 120.5(4) . . ?
C13 C12 N1 118.1(4) . . ?
C10 C13 C12 119.4(4) . . ?
C10 C13 H13 120.3 . . ?
C12 C13 H13 120.3 . . ?
C9 C14 C11 119.7(4) . . ?
C9 C14 H14 120.2 . . ?
C11 C14 H14 120.2 . . ?
C16 C15 H15 120.2 . . ?
C17 C15 H15 120.2 . . ?
C17 C15 C16 119.7(3) . . ?
C15 C16 N1 121.3(3) . . ?
C19 C16 N1 119.3(3) . . ?
C19 C16 C15 119.4(3) . . ?
C15 C17 H17 119.4 . . ?
C18 C17 C15 121.2(3) . . ?
C18 C17 H17 119.4 . . ?
C17 C18 C20 118.8(3) . . ?
C17 C18 C21 120.8(4) . . ?
C20 C18 C21 120.4(4) . . ?
C16 C19 H19 119.6 . . ?
C20 C19 C16 120.9(4) . . ?
C20 C19 H19 119.6 . . ?
C18 C20 H20 119.9 . . ?
C19 C20 C18 120.1(4) . . ?
C19 C20 H20 119.9 . . ?
O5 C21 C18 118.4(4) . . ?
O6 C21 O5 121.3(4) . . ?
O6 C21 C18 120.4(4) . . ?
C24 C22 C29 122.4(4) . . ?
C25 C22 C24 115.9(4) . . ?
C25 C22 C29 121.7(3) . . ?
N2 C23 H23 118.2 . . ?
N2 C23 C25 123.5(4) . . ?
C25 C23 H23 118.2 . . ?
C22 C24 H24 119.8 . . ?
C26 C24 C22 120.4(4) . . ?
C26 C24 H24 119.8 . . ?
C22 C25 H25 119.9 . . ?
C23 C25 C22 120.3(4) . . ?
C23 C25 H25 119.9 . . ?
N2 C26 C24 123.2(4) . . ?
N2 C26 H26 118.4 . . ?
C24 C26 H26 118.4 . . ?
C28 C27 N3 115.7(5) 2_786 . ?
C28 C27 H27 120.3 2_786 . ?
C29 C27 N3 124.4(5) . . ?
C29 C27 H27 120.3 . . ?
C29 C27 C28 119.4(4) . 2_786 ?
C27 C28 N3' 110(2) 2_786 . ?
C27 C28 H28 119.5 2_786 . ?
C29 C28 N3' 127(2) . . ?
C29 C28 C27 121.1(4) . 2_786 ?
C29 C28 H28 119.5 . . ?
C27 C29 C22 121.1(3) . . ?
C27 C29 C28 119.5(4) . . ?
C28 C29 C22 119.4(4) . . ?
C32 C30 C31 120.7(3) . . ?
C36 C30 C31 122.5(4) . . ?
C36 C30 C32 116.7(4) . . ?
C34 C31 C30 121.3(4) . . ?
C34 C31 C37 118.5(4) . . ?
C37 C31 C30 120.1(4) . . ?
C30 C32 H32 120.0 . . ?
C35 C32 C30 120.0(3) . . ?
C35 C32 H32 120.0 . . ?
N4 C33 H33 118.3 . . ?
N4 C33 C36 123.4(4) . . ?
C36 C33 H33 118.3 . . ?
C31 C34 N6 114.5(7) . . ?
C31 C34 H34 119.1 . . ?
C37 C34 N6 119.6(7) 2_677 . ?
C37 C34 C31 121.7(4) 2_677 . ?
C37 C34 H34 119.2 2_677 . ?
N4 C35 C32 123.5(4) . . ?
N4 C35 H35 118.3 . . ?
C32 C35 H35 118.3 . . ?
C30 C36 H36 119.9 . . ?
C33 C36 C30 120.1(4) . . ?
C33 C36 H36 119.9 . . ?
N5 C37 C31 120.3(7) . . ?
N5 C37 C34 117.1(7) . 2_677 ?
C31 C37 H37 120.1 . . ?
C34 C37 C31 119.8(4) 2_677 . ?
C34 C37 H37 120.1 2_677 . ?
H1WA O1W H1WB 109.5 . . ?
H1WC O1W' H1WD 109.5 . . ?

loop_
_geom_bond_atom_site_label_1
_geom_bond_atom_site_label_2
_geom_bond_distance
_geom_bond_site_symmetry_2
_geom_bond_publ_flag
Zn1 O1 2.474(3) 1_656 ?
Zn1 O2 2.060(2) 1_656 ?
Zn1 O5 2.025(3) . ?
Zn1 O6 2.297(3) . ?
Zn1 N2 2.087(3) . ?
Zn1 N4 2.036(3) . ?
O1 C1 1.245(5) . ?
O2 C1 1.282(5) . ?
O3 H3 0.8400 . ?
O3 C8 1.329(5) . ?
O4 C8 1.196(5) . ?
O5 C21 1.254(6) . ?
O6 C21 1.230(5) . ?
N1 C6 1.414(5) . ?
N1 C12 1.434(5) . ?
N1 C16 1.415(4) . ?
N2 C23 1.344(5) . ?
N2 C26 1.325(5) . ?
N3 H3A 0.8577 . ?
N3 H3B 0.8469 . ?
N3 C27 1.428(8) . ?
N3' H3'A 0.8800 . ?
N3' H3'B 0.8800 . ?
N3' C28 1.436(19) . ?
N4 C33 1.341(5) . ?
N4 C35 1.344(5) . ?
N5 H5A 0.8602 . ?
N5 H5B 0.8598 . ?
N5 C37 1.365(13) . ?
N6 H6A 0.8600 . ?
N6 H6B 0.8600 . ?
N6 C34 1.507(14) . ?
C1 C2 1.485(5) . ?
C2 C4 1.390(5) . ?
C2 C5 1.390(5) . ?
C3 H3C 0.9500 . ?
C3 C5 1.376(5) . ?
C3 C6 1.382(5) . ?
C4 H4 0.9500 . ?
C4 C7 1.377(5) . ?
C5 H5 0.9500 . ?
C6 C7 1.401(6) . ?
C7 H7 0.9500 . ?
C8 C9 1.496(5) . ?
C9 C10 1.383(6) . ?
C9 C14 1.385(6) . ?
C10 H10 0.9500 . ?
C10 C13 1.386(5) . ?
C11 H11 0.9500 . ?
C11 C12 1.374(6) . ?
C11 C14 1.391(5) . ?
C12 C13 1.391(6) . ?
C13 H13 0.9500 . ?
C14 H14 0.9500 . ?
C15 H15 0.9500 . ?
C15 C16 1.388(5) . ?
C15 C17 1.384(5) . ?
C16 C19 1.381(6) . ?
C17 H17 0.9500 . ?
C17 C18 1.381(5) . ?
C18 C20 1.392(6) . ?
C18 C21 1.498(5) . ?
C19 H19 0.9500 . ?
C19 C20 1.379(5) . ?
C20 H20 0.9500 . ?
C22 C24 1.398(5) . ?
C22 C25 1.381(6) . ?
C22 C29 1.475(5) . ?
C23 H23 0.9500 . ?
C23 C25 1.369(6) . ?
C24 H24 0.9500 . ?
C24 C26 1.373(6) . ?
C25 H25 0.9500 . ?
C26 H26 0.9500 . ?
C27 H27 0.9500 . ?
C27 C28 1.403(6) 2_786 ?
C27 C29 1.386(6) . ?
C28 H28 0.9500 . ?
C28 C29 1.396(5) . ?
C30 C31 1.469(5) . ?
C30 C32 1.383(5) . ?
C30 C36 1.383(5) . ?
C31 C34 1.391(6) . ?
C31 C37 1.399(5) . ?
C32 H32 0.9500 . ?
C32 C35 1.373(5) . ?
C33 H33 0.9500 . ?
C33 C36 1.374(6) . ?
C34 H34 0.9299 . ?
C34 C37 1.373(6) 2_677 ?
C35 H35 0.9500 . ?
C36 H36 0.9500 . ?
C37 H37 0.9296 . ?
O1W H1WA 0.9599 . ?
O1W H1WB 0.9601 . ?
O1W' H1WC 0.9599 . ?
O1W' H1WD 0.9596 . ?
